data_4110143
loop_
_publ_author_name
'Christer B. Aaker\"oy'
'Meg Fasulo'
'Nate Schultheiss'
'John Desper'
'Curtis Moore'

_publ_section_title
;
 Structural Competition between Hydrogen Bonds and Halogen Bonds
;
_journal_name_full 'Journal of the American Chemical Society'
_journal_page_first 13772
_journal_page_last 13773
_journal_paper_doi 10.1021/ja073201c
_journal_volume 129
_journal_year 2007
_chemical_formula_moiety
;
(C13 H11 N3) (C7 H2 F4 I N O)
;
_chemical_formula_sum 'C20 H13 F4 I N4 O'
_chemical_formula_weight 528.24
_chemical_name_systematic
;
MF-24-57 1-methyl-2-(4-pyridyl)benzimidazole, 4-I-F4-PhCH=NOH
;
_space_group_IT_number 2
_symmetry_cell_setting triclinic
_symmetry_space_group_name_Hall '-P 1'
_symmetry_space_group_name_H-M 'P -1'
_atom_sites_solution_hydrogens geom
_atom_sites_solution_primary direct
_atom_sites_solution_secondary difmap
_audit_creation_method SHELXL-97
_cell_angle_alpha 81.535(6)
_cell_angle_beta 81.846(4)
_cell_angle_gamma 74.495(4)
_cell_formula_units_Z 2
_cell_length_a 7.2257(5)
_cell_length_b 10.0969(8)
_cell_length_c 13.7520(11)
_cell_measurement_reflns_used 2413
_cell_measurement_temperature 173(2)
_cell_measurement_theta_max 27.45
_cell_measurement_theta_min 2.95
_cell_volume 950.72(13)
_computing_cell_refinement 'Bruker XSCANS'
_computing_data_collection 'Bruker XSCANS'
_computing_data_reduction 'Bruker SHELXTL'
_computing_molecular_graphics 'Bruker SHELXTL'
_computing_publication_material 'Bruker SHELXTL'
_computing_structure_refinement 'SHELXL-97 (Sheldrick, 1997)'
_computing_structure_solution 'SHELXS-97 (Sheldrick, 1990)'
_diffrn_ambient_temperature 173(2)
_diffrn_measured_fraction_theta_full 0.947
_diffrn_measured_fraction_theta_max 0.947
_diffrn_measurement_device_type 'CCD area detector'
_diffrn_measurement_method 'phi and omega scans'
_diffrn_radiation_monochromator graphite
_diffrn_radiation_source 'fine-focus sealed tube'
_diffrn_radiation_type MoK\a
_diffrn_radiation_wavelength 0.71073
_diffrn_reflns_av_R_equivalents 0.1100
_diffrn_reflns_av_sigmaI/netI 0.0823
_diffrn_reflns_limit_h_max 8
_diffrn_reflns_limit_h_min -9
_diffrn_reflns_limit_k_max 12
_diffrn_reflns_limit_k_min -13
_diffrn_reflns_limit_l_max 17
_diffrn_reflns_limit_l_min -17
_diffrn_reflns_number 7029
_diffrn_reflns_theta_full 27.58
_diffrn_reflns_theta_max 27.58
_diffrn_reflns_theta_min 1.51
_exptl_absorpt_coefficient_mu 1.743
_exptl_absorpt_correction_T_max 1.000
_exptl_absorpt_correction_T_min 0.667
_exptl_absorpt_correction_type multi-scan
_exptl_absorpt_process_details SADABS
_exptl_crystal_colour yellow
_exptl_crystal_density_diffrn 1.845
_exptl_crystal_description plate
_exptl_crystal_F_000 516
_exptl_crystal_size_max 0.40
_exptl_crystal_size_mid 0.25
_exptl_crystal_size_min 0.10
_refine_diff_density_max 1.374
_refine_diff_density_min -0.990
_refine_diff_density_rms 0.231
_refine_ls_extinction_method none
_refine_ls_goodness_of_fit_ref 1.031
_refine_ls_hydrogen_treatment constr
_refine_ls_matrix_type full
_refine_ls_number_parameters 271
_refine_ls_number_reflns 4159
_refine_ls_number_restraints 0
_refine_ls_restrained_S_all 1.031
_refine_ls_R_factor_all 0.0664
_refine_ls_R_factor_gt 0.0604
_refine_ls_shift/su_max 0.001
_refine_ls_shift/su_mean 0.000
_refine_ls_structure_factor_coef Fsqd
_refine_ls_weighting_details 'calc w=1/[\s^2^(Fo^2^)+(0.1400P)^2^+0.0000P] where P=(Fo^2^+2Fc^2^)/3'
_refine_ls_weighting_scheme calc
_refine_ls_wR_factor_gt 0.1715
_refine_ls_wR_factor_ref 0.1796
_reflns_number_gt 3630
_reflns_number_total 4159
_reflns_threshold_expression >2sigma(I)
_cod_data_source_file ja073201csi20070506_021240_5.cif
_cod_data_source_block 14
_cod_database_code 4110143

loop_
_symmetry_equiv_pos_as_xyz
'x, y, z'
'-x, -y, -z'

loop_
_atom_site_label
_atom_site_type_symbol
_atom_site_fract_x
_atom_site_fract_y
_atom_site_fract_z
_atom_site_U_iso_or_equiv
_atom_site_adp_type
_atom_site_occupancy
_atom_site_symmetry_multiplicity
_atom_site_calc_flag
_atom_site_refinement_flags
I1 I 1.22266(5) 0.31884(3) 0.47414(2) 0.02756(18) Uani 1 1 d .
N11 N -0.0647(7) -0.0131(5) 0.1663(3) 0.0259(9) Uani 1 1 d .
C12 C 0.0943(8) 0.0154(5) 0.1924(4) 0.0227(10) Uani 1 1 d .
N13 N 0.1309(7) 0.1276(5) 0.1449(3) 0.0258(9) Uani 1 1 d .
C14 C -0.0130(8) 0.1789(6) 0.0815(4) 0.0286(11) Uani 1 1 d .
C15 C -0.0456(10) 0.2985(6) 0.0150(4) 0.0363(13) Uani 1 1 d .
H15 H 0.0364 0.3597 0.0065 0.044 Uiso 1 1 calc R
C16 C -0.2018(12) 0.3240(7) -0.0377(5) 0.0445(16) Uani 1 1 d .
H16 H -0.2281 0.4046 -0.0840 0.053 Uiso 1 1 calc R
C17 C -0.3218(10) 0.2349(7) -0.0249(4) 0.0386(14) Uani 1 1 d .
H17 H -0.4280 0.2564 -0.0630 0.046 Uiso 1 1 calc R
C18 C -0.2932(9) 0.1169(6) 0.0406(4) 0.0318(12) Uani 1 1 d .
H18 H -0.3770 0.0569 0.0498 0.038 Uiso 1 1 calc R
C19 C -0.1329(8) 0.0908(6) 0.0929(4) 0.0265(11) Uani 1 1 d .
C20 C -0.1644(9) -0.1185(7) 0.2115(5) 0.0357(13) Uani 1 1 d .
H20A H -0.0888 -0.1804 0.2616 0.054 Uiso 1 1 calc R
H20B H -0.1794 -0.1722 0.1606 0.054 Uiso 1 1 calc R
H20C H -0.2920 -0.0739 0.2427 0.054 Uiso 1 1 calc R
N21 N 0.4633(7) -0.2315(5) 0.4034(3) 0.0295(10) Uani 1 1 d .
C22 C 0.3681(9) -0.2887(6) 0.3520(4) 0.0332(12) Uani 1 1 d .
H22 H 0.3852 -0.3862 0.3633 0.040 Uiso 1 1 calc R
C23 C 0.2467(9) -0.2147(6) 0.2835(4) 0.0303(11) Uani 1 1 d .
H23 H 0.1835 -0.2608 0.2484 0.036 Uiso 1 1 calc R
C24 C 0.2173(8) -0.0717(6) 0.2662(4) 0.0273(11) Uani 1 1 d .
C25 C 0.3139(7) -0.0106(6) 0.3197(4) 0.0249(10) Uani 1 1 d .
H25 H 0.2985 0.0867 0.3101 0.030 Uiso 1 1 calc R
C26 C 0.4325(8) -0.0925(6) 0.3868(4) 0.0311(12) Uani 1 1 d .
H26 H 0.4964 -0.0489 0.4236 0.037 Uiso 1 1 calc R
C31 C 0.7034(8) 0.3575(6) 0.2676(4) 0.0248(10) Uani 1 1 d .
C37 C 0.5488(8) 0.3761(6) 0.2042(4) 0.0297(11) Uani 1 1 d .
H37A H 0.5259 0.4540 0.1554 0.036 Uiso 1 1 calc R
N37 N 0.4456(7) 0.2912(5) 0.2130(3) 0.0289(10) Uani 1 1 d .
O37 O 0.3102(6) 0.3307(4) 0.1461(3) 0.0361(9) Uani 1 1 d .
H37 H 0.2700 0.2623 0.1392 0.043 Uiso 1 1 calc R
C32 C 0.8076(8) 0.4569(6) 0.2572(4) 0.0274(10) Uani 1 1 d .
F32 F 0.7705(6) 0.5662(4) 0.1876(3) 0.0366(8) Uani 1 1 d .
C33 C 0.9538(8) 0.4478(6) 0.3132(4) 0.0271(11) Uani 1 1 d .
F33 F 1.0500(5) 0.5461(4) 0.2969(2) 0.0352(8) Uani 1 1 d .
C34 C 1.0014(8) 0.3366(6) 0.3873(4) 0.0257(10) Uani 1 1 d .
C35 C 0.8977(8) 0.2384(5) 0.3977(4) 0.0234(10) Uani 1 1 d .
F35 F 0.9399(5) 0.1301(4) 0.4656(3) 0.0341(7) Uani 1 1 d .
C36 C 0.7536(8) 0.2472(5) 0.3398(4) 0.0266(10) Uani 1 1 d .
F36 F 0.6696(5) 0.1427(3) 0.3537(3) 0.0333(7) Uani 1 1 d .

loop_
_atom_site_aniso_label
_atom_site_aniso_U_11
_atom_site_aniso_U_22
_atom_site_aniso_U_33
_atom_site_aniso_U_23
_atom_site_aniso_U_13
_atom_site_aniso_U_12
I1 0.0286(2) 0.0263(2) 0.0277(2) -0.00391(14) -0.00700(15) -0.00424(15)
N11 0.023(2) 0.024(2) 0.032(2) -0.0038(18) -0.0083(18) -0.0054(18)
C12 0.024(2) 0.021(2) 0.027(2) -0.0023(18) -0.0030(19) -0.0117(19)
N13 0.026(2) 0.024(2) 0.028(2) -0.0006(16) -0.0069(17) -0.0058(17)
C14 0.033(3) 0.024(3) 0.025(2) -0.0012(19) -0.009(2) 0.002(2)
C15 0.045(4) 0.026(3) 0.035(3) -0.004(2) -0.006(3) -0.005(2)
C16 0.057(4) 0.037(4) 0.033(3) 0.002(3) -0.019(3) 0.004(3)
C17 0.038(3) 0.048(4) 0.028(3) -0.007(3) -0.013(2) 0.000(3)
C18 0.033(3) 0.032(3) 0.029(3) -0.002(2) -0.010(2) -0.003(2)
C19 0.030(3) 0.022(2) 0.025(2) -0.0040(19) -0.006(2) 0.000(2)
C20 0.032(3) 0.037(3) 0.040(3) 0.003(2) -0.004(2) -0.015(3)
N21 0.031(3) 0.028(2) 0.028(2) -0.0008(18) -0.0058(19) -0.006(2)
C22 0.037(3) 0.027(3) 0.035(3) -0.002(2) -0.011(2) -0.006(2)
C23 0.038(3) 0.025(3) 0.031(3) -0.003(2) -0.009(2) -0.011(2)
C24 0.027(3) 0.028(3) 0.028(2) -0.006(2) -0.006(2) -0.006(2)
C25 0.022(2) 0.026(3) 0.031(2) -0.009(2) -0.002(2) -0.010(2)
C26 0.029(3) 0.038(3) 0.029(3) -0.004(2) -0.010(2) -0.009(2)
C31 0.020(2) 0.027(3) 0.030(2) -0.003(2) -0.0069(19) -0.007(2)
C37 0.028(3) 0.026(3) 0.037(3) -0.002(2) -0.008(2) -0.009(2)
N37 0.029(2) 0.028(2) 0.032(2) -0.0013(18) -0.0052(19) -0.0103(19)
O37 0.033(2) 0.029(2) 0.050(2) -0.0033(18) -0.0199(19) -0.0067(17)
C32 0.032(3) 0.021(2) 0.029(2) 0.0010(19) -0.006(2) -0.006(2)
F32 0.048(2) 0.0286(17) 0.0388(18) 0.0100(14) -0.0180(16) -0.0197(16)
C33 0.030(3) 0.022(2) 0.034(3) -0.003(2) -0.005(2) -0.013(2)
F33 0.045(2) 0.0295(17) 0.0386(17) 0.0064(14) -0.0139(15) -0.0226(16)
C34 0.027(3) 0.024(2) 0.026(2) -0.0012(19) -0.007(2) -0.004(2)
C35 0.024(2) 0.018(2) 0.023(2) 0.0042(17) -0.0019(18) -0.0017(18)
F35 0.0345(18) 0.0234(16) 0.0394(18) 0.0098(13) -0.0076(14) -0.0042(13)
C36 0.028(3) 0.015(2) 0.034(3) 0.0005(19) -0.001(2) -0.0034(19)
F36 0.0320(17) 0.0223(15) 0.0474(19) 0.0047(13) -0.0084(14) -0.0122(13)

loop_
_atom_type_symbol
_atom_type_description
_atom_type_scat_dispersion_real
_atom_type_scat_dispersion_imag
_atom_type_scat_source
C C 0.0033 0.0016 'International Tables Vol C Tables 4.2.6.8 and 6.1.1.4'
H H 0.0000 0.0000 'International Tables Vol C Tables 4.2.6.8 and 6.1.1.4'
N N 0.0061 0.0033 'International Tables Vol C Tables 4.2.6.8 and 6.1.1.4'
O O 0.0106 0.0060 'International Tables Vol C Tables 4.2.6.8 and 6.1.1.4'
F F 0.0171 0.0103 'International Tables Vol C Tables 4.2.6.8 and 6.1.1.4'
I I -0.4742 1.8119 'International Tables Vol C Tables 4.2.6.8 and 6.1.1.4'

loop_
_geom_angle_atom_site_label_1
_geom_angle_atom_site_label_2
_geom_angle_atom_site_label_3
_geom_angle
C12 N11 C19 106.0(5)
C12 N11 C20 129.3(5)
C19 N11 C20 124.3(5)
N13 C12 N11 113.5(5)
N13 C12 C24 121.9(5)
N11 C12 C24 124.6(5)
C12 N13 C14 105.1(5)
C19 C14 C15 120.9(5)
C19 C14 N13 109.5(5)
C15 C14 N13 129.7(6)
C16 C15 C14 117.0(6)
C16 C15 H15 121.5
C14 C15 H15 121.5
C15 C16 C17 121.5(6)
C15 C16 H16 119.2
C17 C16 H16 119.2
C18 C17 C16 122.5(6)
C18 C17 H17 118.7
C16 C17 H17 118.7
C17 C18 C19 115.6(6)
C17 C18 H18 122.2
C19 C18 H18 122.2
C14 C19 N11 105.9(5)
C14 C19 C18 122.5(5)
N11 C19 C18 131.5(6)
N11 C20 H20A 109.5
N11 C20 H20B 109.5
H20A C20 H20B 109.5
N11 C20 H20C 109.5
H20A C20 H20C 109.5
H20B C20 H20C 109.5
C22 N21 C26 116.5(5)
N21 C22 C23 123.7(6)
N21 C22 H22 118.2
C23 C22 H22 118.2
C22 C23 C24 119.4(5)
C22 C23 H23 120.3
C24 C23 H23 120.3
C25 C24 C23 117.5(5)
C25 C24 C12 119.3(5)
C23 C24 C12 123.2(5)
C26 C25 C24 119.2(5)
C26 C25 H25 120.4
C24 C25 H25 120.4
N21 C26 C25 123.7(5)
N21 C26 H26 118.2
C25 C26 H26 118.2
C36 C31 C32 116.1(5)
C36 C31 C37 124.8(5)
C32 C31 C37 119.1(5)
N37 C37 C31 121.6(5)
N37 C37 H37A 119.2
C31 C37 H37A 119.2
C37 N37 O37 111.1(5)
N37 O37 H37 109.5
F32 C32 C33 117.1(5)
F32 C32 C31 119.9(5)
C33 C32 C31 123.0(5)
F33 C33 C32 119.2(5)
F33 C33 C34 120.4(5)
C32 C33 C34 120.4(5)
C35 C34 C33 116.5(5)
C35 C34 I1 121.8(4)
C33 C34 I1 121.7(4)
F35 C35 C34 118.7(5)
F35 C35 C36 118.8(5)
C34 C35 C36 122.6(5)
F36 C36 C35 117.1(5)
F36 C36 C31 121.5(5)
C35 C36 C31 121.4(5)

loop_
_geom_bond_atom_site_label_1
_geom_bond_atom_site_label_2
_geom_bond_distance
I1 C34 2.083(5)
N11 C12 1.362(6)
N11 C19 1.384(7)
N11 C20 1.458(7)
C12 N13 1.294(7)
C12 C24 1.473(7)
N13 C14 1.396(7)
C14 C19 1.377(8)
C14 C15 1.390(8)
C15 C16 1.374(9)
C15 H15 0.9500
C16 C17 1.385(11)
C16 H16 0.9500
C17 C18 1.371(9)
C17 H17 0.9500
C18 C19 1.395(8)
C18 H18 0.9500
C20 H20A 0.9800
C20 H20B 0.9800
C20 H20C 0.9800
N21 C22 1.333(7)
N21 C26 1.350(8)
C22 C23 1.375(8)
C22 H22 0.9500
C23 C24 1.392(8)
C23 H23 0.9500
C24 C25 1.384(7)
C25 C26 1.376(8)
C25 H25 0.9500
C26 H26 0.9500
C31 C36 1.385(7)
C31 C32 1.387(7)
C31 C37 1.470(7)
C37 N37 1.261(8)
C37 H37A 0.9500
N37 O37 1.379(6)
O37 H37 0.8400
C32 F32 1.346(6)
C32 C33 1.369(7)
C33 F33 1.333(6)
C33 C34 1.405(8)
C34 C35 1.375(8)
C35 F35 1.327(6)
C35 C36 1.376(8)
C36 F36 1.329(6)

loop_
_geom_hbond_atom_site_label_D
_geom_hbond_atom_site_label_H
_geom_hbond_atom_site_label_A
_geom_hbond_distance_DH
_geom_hbond_distance_HA
_geom_hbond_distance_DA
_geom_hbond_angle_DHA
O37 H37 N13 0.84 1.88 2.706(6) 166.4

loop_
_geom_torsion_atom_site_label_1
_geom_torsion_atom_site_label_2
_geom_torsion_atom_site_label_3
_geom_torsion_atom_site_label_4
_geom_torsion
C19 N11 C12 N13 1.4(6)
C20 N11 C12 N13 -171.3(5)
C19 N11 C12 C24 -177.8(5)
C20 N11 C12 C24 9.5(9)
N11 C12 N13 C14 -0.3(6)
C24 C12 N13 C14 178.9(5)
C12 N13 C14 C19 -0.9(6)
C12 N13 C14 C15 178.6(6)
C19 C14 C15 C16 0.2(9)
N13 C14 C15 C16 -179.3(6)
C14 C15 C16 C17 0.2(10)
C15 C16 C17 C18 0.2(10)
C16 C17 C18 C19 -0.9(9)
C15 C14 C19 N11 -177.8(5)
N13 C14 C19 N11 1.8(6)
C15 C14 C19 C18 -1.0(9)
N13 C14 C19 C18 178.5(5)
C12 N11 C19 C14 -1.9(6)
C20 N11 C19 C14 171.3(5)
C12 N11 C19 C18 -178.2(6)
C20 N11 C19 C18 -5.0(10)
C17 C18 C19 C14 1.4(8)
C17 C18 C19 N11 177.2(6)
C26 N21 C22 C23 1.3(9)
N21 C22 C23 C24 -0.7(10)
C22 C23 C24 C25 0.2(9)
C22 C23 C24 C12 178.2(6)
N13 C12 C24 C25 30.0(8)
N11 C12 C24 C25 -150.8(5)
N13 C12 C24 C23 -148.0(6)
N11 C12 C24 C23 31.2(9)
C23 C24 C25 C26 -0.3(8)
C12 C24 C25 C26 -178.4(5)
C22 N21 C26 C25 -1.4(9)
C24 C25 C26 N21 0.9(9)
C36 C31 C37 N37 1.4(9)
C32 C31 C37 N37 -177.6(6)
C31 C37 N37 O37 179.7(5)
C36 C31 C32 F32 178.8(5)
C37 C31 C32 F32 -2.1(8)
C36 C31 C32 C33 0.9(8)
C37 C31 C32 C33 179.9(5)
F32 C32 C33 F33 0.3(8)
C31 C32 C33 F33 178.3(5)
F32 C32 C33 C34 -179.9(5)
C31 C32 C33 C34 -1.9(9)
F33 C33 C34 C35 -178.6(5)
C32 C33 C34 C35 1.6(8)
F33 C33 C34 I1 -0.2(8)
C32 C33 C34 I1 180.0(4)
C33 C34 C35 F35 178.8(5)
I1 C34 C35 F35 0.4(7)
C33 C34 C35 C36 -0.4(8)
I1 C34 C35 C36 -178.8(4)
F35 C35 C36 F36 -2.3(7)
C34 C35 C36 F36 177.0(5)
F35 C35 C36 C31 -179.8(5)
C34 C35 C36 C31 -0.6(8)
C32 C31 C36 F36 -177.1(5)
C37 C31 C36 F36 3.9(9)
C32 C31 C36 C35 0.4(8)
C37 C31 C36 C35 -178.6(5)

loop_
_cod_related_entry_id
_cod_related_entry_database
_cod_related_entry_code
1 ChemSpider 21197216
